data_4504936
loop_
_publ_author_name
'Trask, Andrew V.'
'Motherwell, W. D. Samuel'
'Jones, William'

_publ_section_title
;
 Pharmaceutical Cocrystallization:&#x2009; Engineering a Remedy for
 Caffeine Hydration
;
_journal_issue 3
_journal_name_full 'Crystal Growth &amp; Design'
_journal_page_first 1013
_journal_paper_doi 10.1021/cg0496540
_journal_volume 5
_journal_year 2005
_chemical_formula_moiety '2(C8 H10 N4 O2),C2 H2 O4'
_chemical_formula_sum 'C18 H22 N8 O8'
_chemical_formula_weight 478.44
_chemical_name_systematic
; 
 ? 
;
_space_group_IT_number 14
_symmetry_cell_setting monoclinic
_symmetry_space_group_name_Hall '-P 2ybc'
_symmetry_space_group_name_H-M 'P 1 21/c 1'
_atom_sites_solution_hydrogens geom
_atom_sites_solution_primary direct
_atom_sites_solution_secondary difmap
_audit_creation_method SHELXL-97
_cell_angle_alpha 90.00
_cell_angle_beta 96.4850(10)
_cell_angle_gamma 90.00
_cell_formula_units_Z 2
_cell_length_a 4.41430(10)
_cell_length_b 14.7701(5)
_cell_length_c 15.9119(6)
_cell_measurement_reflns_used 4705
_cell_measurement_temperature 180(2)
_cell_measurement_theta_max 27.48
_cell_measurement_theta_min 1.00
_cell_volume 1030.81(6)
_computing_cell_refinement 'HKL Scalepack (Otwinowski & Minor 1997)'
_computing_data_collection 'Collect (Nonius B.V. 1998)'
_computing_data_reduction
;
 HKL Denzo and Scalepack (Otwinowski & Minor 1997)
;
_computing_publication_material 'SHELXL-97 (Sheldrick 1997)'
_computing_structure_refinement 'SHELXL-97 (Sheldrick 1997)'
_computing_structure_solution 'SIR-92 (Altomare et al. 1994)'
_diffrn_ambient_temperature 180(2)
_diffrn_measured_fraction_theta_full 0.994
_diffrn_measured_fraction_theta_max 0.994
_diffrn_measurement_device_type 'Nonius Kappa CCD'
_diffrn_measurement_method 'Thin slice \w and \f scans'
_diffrn_radiation_source 'fine-focus sealed tube'
_diffrn_radiation_type MoK\a
_diffrn_radiation_wavelength 0.71073
_diffrn_reflns_av_R_equivalents 0.0380
_diffrn_reflns_av_sigmaI/netI 0.0424
_diffrn_reflns_limit_h_max 5
_diffrn_reflns_limit_h_min -5
_diffrn_reflns_limit_k_max 19
_diffrn_reflns_limit_k_min -19
_diffrn_reflns_limit_l_max 20
_diffrn_reflns_limit_l_min -15
_diffrn_reflns_number 6182
_diffrn_reflns_theta_full 27.46
_diffrn_reflns_theta_max 27.46
_diffrn_reflns_theta_min 3.78
_exptl_absorpt_coefficient_mu 0.124
_exptl_absorpt_correction_T_max 0.979
_exptl_absorpt_correction_T_min 0.897
_exptl_absorpt_correction_type multi-scan
_exptl_absorpt_process_details
;
multi-scan from symmetry-related measurements 
 Sortav (Blessing 1995)
;
_exptl_crystal_colour colourless
_exptl_crystal_density_diffrn 1.541
_exptl_crystal_density_method 'not measured'
_exptl_crystal_F_000 500
_exptl_crystal_size_max 0.32
_exptl_crystal_size_mid 0.23
_exptl_crystal_size_min 0.18
_refine_diff_density_max 0.487
_refine_diff_density_min -0.460
_refine_diff_density_rms 0.165
_refine_ls_extinction_coef 0.105(10)
_refine_ls_extinction_expression Fc^*^=kFc[1+0.001xFc^2^\l^3^/sin(2\q)]^-1/4^
_refine_ls_extinction_method SHELXL
_refine_ls_goodness_of_fit_ref 1.126
_refine_ls_hydrogen_treatment mixed
_refine_ls_matrix_type full
_refine_ls_number_parameters 161
_refine_ls_number_reflns 2354
_refine_ls_number_restraints 0
_refine_ls_restrained_S_all 1.126
_refine_ls_R_factor_all 0.0587
_refine_ls_R_factor_gt 0.0462
_refine_ls_shift/su_max 0.082
_refine_ls_shift/su_mean 0.016
_refine_ls_structure_factor_coef Fsqd
_refine_ls_weighting_details 'calc w=1/[\s^2^(Fo^2^)+(0.0666P)^2^+0.1901P] where P=(Fo^2^+2Fc^2^)/3'
_refine_ls_weighting_scheme calc
_refine_ls_wR_factor_gt 0.1162
_refine_ls_wR_factor_ref 0.1235
_reflns_number_gt 1974
_reflns_number_total 2354
_reflns_threshold_expression >2sigma(I)
_cod_data_source_file cg0496540si20041012_084134.cif
_cod_data_source_block A
_cod_depositor_comments
;
The following automatic conversions were performed:

'_symmetry_cell_setting' value 'Monoclinic' changed to 'monoclinic'
according to /home/saulius/struct/CIF-dictionaries/cif_core.dic
dictionary named 'cif_core.dic' version 2.4.1 from 2010-06-29.

Automatic conversion script
Id: cif_fix_values 1715 2011-07-08 13:25:40Z adriana 
;
_cod_original_sg_symbol_H-M P2(1)/c
_cod_database_code 4504936

loop_
_symmetry_equiv_pos_as_xyz
'x, y, z'
'-x, y+1/2, -z+1/2'
'-x, -y, -z'
'x, -y-1/2, z-1/2'

loop_
_atom_site_label
_atom_site_type_symbol
_atom_site_fract_x
_atom_site_fract_y
_atom_site_fract_z
_atom_site_U_iso_or_equiv
_atom_site_adp_type
_atom_site_occupancy
_atom_site_symmetry_multiplicity
_atom_site_calc_flag
_atom_site_refinement_flags
O1 O 0.7966(3) 0.42738(7) 0.13617(7) 0.0356(3) Uani 1 1 d .
N1 N 0.2973(3) 0.31385(8) 0.03441(7) 0.0256(3) Uani 1 1 d .
C1 C 0.4721(3) 0.29983(9) 0.11120(8) 0.0239(3) Uani 1 1 d .
O2 O 0.8269(2) 0.20142(8) 0.33475(6) 0.0360(3) Uani 1 1 d .
N2 N 0.5042(3) 0.18087(8) 0.21459(7) 0.0254(3) Uani 1 1 d .
C2 C 0.7193(3) 0.22971(10) 0.26558(8) 0.0258(3) Uani 1 1 d .
N3 N 0.1570(3) 0.18080(8) 0.08395(7) 0.0257(3) Uani 1 1 d .
C3 C 0.3800(3) 0.21773(9) 0.13924(8) 0.0226(3) Uani 1 1 d .
N4 N 0.8126(3) 0.31260(8) 0.23466(7) 0.0255(3) Uani 1 1 d .
C4 C 0.7010(3) 0.35402(10) 0.15747(8) 0.0253(3) Uani 1 1 d .
C5 C 1.0432(3) 0.36258(11) 0.29078(9) 0.0324(4) Uani 1 1 d .
H5A H 1.1335 0.4100 0.2584 0.049 Uiso 1 1 calc R
H5B H 1.2029 0.3207 0.3143 0.049 Uiso 1 1 calc R
H5C H 0.9463 0.3903 0.3369 0.049 Uiso 1 1 calc R
C6 C 0.4078(4) 0.09149(10) 0.24192(9) 0.0313(3) Uani 1 1 d .
H6A H 0.3952 0.0494 0.1941 0.047 Uiso 1 1 calc R
H6B H 0.2074 0.0965 0.2625 0.047 Uiso 1 1 calc R
H6C H 0.5565 0.0689 0.2875 0.047 Uiso 1 1 calc R
C7 C 0.2997(4) 0.39368(11) -0.01966(10) 0.0355(4) Uani 1 1 d .
H7A H 0.1482 0.3863 -0.0692 0.053 Uiso 1 1 calc R
H7B H 0.5025 0.4009 -0.0382 0.053 Uiso 1 1 calc R
H7C H 0.2499 0.4475 0.0121 0.053 Uiso 1 1 calc R
C8 C 0.1150(3) 0.24177(9) 0.02120(9) 0.0268(3) Uani 1 1 d .
H8 H -0.0290 0.2345 -0.0274 0.032 Uiso 1 1 calc R
C9 C -0.3912(3) 0.04089(9) 0.00386(8) 0.0244(3) Uani 1 1 d .
O3 O -0.2141(2) 0.03983(7) 0.07590(6) 0.0304(3) Uani 1 1 d .
H3 H -0.085(4) 0.0923(13) 0.0740(11) 0.036 Uiso 1 1 d .
O4 O -0.3914(2) 0.09757(7) -0.05072(7) 0.0350(3) Uani 1 1 d .

loop_
_atom_site_aniso_label
_atom_site_aniso_U_11
_atom_site_aniso_U_22
_atom_site_aniso_U_33
_atom_site_aniso_U_23
_atom_site_aniso_U_13
_atom_site_aniso_U_12
O1 0.0415(6) 0.0294(6) 0.0351(6) -0.0011(4) 0.0002(5) -0.0106(5)
N1 0.0296(6) 0.0248(6) 0.0212(6) 0.0011(4) -0.0020(5) -0.0018(5)
C1 0.0255(7) 0.0250(7) 0.0206(6) -0.0005(5) 0.0003(5) 0.0004(5)
O2 0.0437(7) 0.0364(6) 0.0248(5) -0.0003(4) -0.0098(4) 0.0043(5)
N2 0.0290(6) 0.0249(6) 0.0212(6) 0.0006(4) -0.0013(4) -0.0006(5)
C2 0.0269(7) 0.0283(7) 0.0214(6) -0.0038(5) -0.0010(5) 0.0050(6)
N3 0.0271(6) 0.0261(6) 0.0228(6) -0.0013(4) -0.0014(4) -0.0022(5)
C3 0.0236(6) 0.0237(7) 0.0200(6) -0.0018(5) 0.0008(5) 0.0012(5)
N4 0.0247(6) 0.0280(6) 0.0230(6) -0.0052(5) -0.0013(4) -0.0014(5)
C4 0.0257(7) 0.0264(7) 0.0236(7) -0.0036(5) 0.0026(5) -0.0003(5)
C5 0.0297(7) 0.0376(8) 0.0283(7) -0.0093(6) -0.0035(6) -0.0050(6)
C6 0.0402(8) 0.0271(7) 0.0262(7) 0.0031(6) 0.0021(6) -0.0019(6)
C7 0.0441(9) 0.0309(8) 0.0293(8) 0.0081(6) -0.0064(6) -0.0055(7)
C8 0.0292(7) 0.0273(7) 0.0225(6) -0.0015(5) -0.0022(5) -0.0015(6)
C9 0.0242(6) 0.0255(7) 0.0238(6) -0.0008(5) 0.0033(5) 0.0007(5)
O3 0.0325(6) 0.0291(6) 0.0277(5) 0.0017(4) -0.0047(4) -0.0064(4)
O4 0.0364(6) 0.0361(6) 0.0310(6) 0.0085(5) -0.0021(4) -0.0087(5)

loop_
_atom_type_symbol
_atom_type_description
_atom_type_scat_dispersion_real
_atom_type_scat_dispersion_imag
_atom_type_scat_source
C C 0.0033 0.0016 'International Tables Vol C Tables 4.2.6.8 and 6.1.1.4'
H H 0.0000 0.0000 'International Tables Vol C Tables 4.2.6.8 and 6.1.1.4'
N N 0.0061 0.0033 'International Tables Vol C Tables 4.2.6.8 and 6.1.1.4'
O O 0.0106 0.0060 'International Tables Vol C Tables 4.2.6.8 and 6.1.1.4'

loop_
_geom_angle_atom_site_label_1
_geom_angle_atom_site_label_2
_geom_angle_atom_site_label_3
_geom_angle
_geom_angle_site_symmetry_3
C8 N1 C1 106.57(11) .
C8 N1 C7 126.48(12) .
C1 N1 C7 126.88(12) .
C3 C1 N1 105.28(11) .
C3 C1 C4 123.21(12) .
N1 C1 C4 131.52(12) .
C3 N2 C2 119.09(12) .
C3 N2 C6 120.98(12) .
C2 N2 C6 119.92(12) .
O2 C2 N2 121.48(13) .
O2 C2 N4 121.07(13) .
N2 C2 N4 117.44(12) .
C8 N3 C3 103.99(11) .
N3 C3 C1 111.38(12) .
N3 C3 N2 126.52(13) .
C1 C3 N2 122.10(12) .
C2 N4 C4 126.74(11) .
C2 N4 C5 115.84(11) .
C4 N4 C5 117.37(12) .
O1 C4 N4 121.82(12) .
O1 C4 C1 126.86(13) .
N4 C4 C1 111.31(12) .
N4 C5 H5A 109.5 .
N4 C5 H5B 109.5 .
H5A C5 H5B 109.5 .
N4 C5 H5C 109.5 .
H5A C5 H5C 109.5 .
H5B C5 H5C 109.5 .
N2 C6 H6A 109.5 .
N2 C6 H6B 109.5 .
H6A C6 H6B 109.5 .
N2 C6 H6C 109.5 .
H6A C6 H6C 109.5 .
H6B C6 H6C 109.5 .
N1 C7 H7A 109.5 .
N1 C7 H7B 109.5 .
H7A C7 H7B 109.5 .
N1 C7 H7C 109.5 .
H7A C7 H7C 109.5 .
H7B C7 H7C 109.5 .
N1 C8 N3 112.78(12) .
N1 C8 H8 123.6 .
N3 C8 H8 123.6 .
O4 C9 O3 126.08(13) .
O4 C9 C9 122.52(15) 3_455
O3 C9 C9 111.40(14) 3_455
C9 O3 H3 105.0(11) .

loop_
_geom_bond_atom_site_label_1
_geom_bond_atom_site_label_2
_geom_bond_distance
_geom_bond_site_symmetry_2
O1 C4 1.2245(17) .
N1 C8 1.3370(17) .
N1 C1 1.3850(17) .
N1 C7 1.4604(18) .
C1 C3 1.3697(19) .
C1 C4 1.4266(18) .
O2 C2 1.2219(17) .
N2 C3 1.3733(17) .
N2 C2 1.3806(18) .
N2 C6 1.4679(18) .
C2 N4 1.3988(19) .
N3 C8 1.3417(18) .
N3 C3 1.3582(17) .
N4 C4 1.4104(17) .
N4 C5 1.4739(17) .
C5 H5A 0.9800 .
C5 H5B 0.9800 .
C5 H5C 0.9800 .
C6 H6A 0.9800 .
C6 H6B 0.9800 .
C6 H6C 0.9800 .
C7 H7A 0.9800 .
C7 H7B 0.9800 .
C7 H7C 0.9800 .
C8 H8 0.9500 .
C9 O4 1.2061(17) .
C9 O3 1.3127(16) .
C9 C9 1.540(3) 3_455
O3 H3 0.965(19) .

loop_
_geom_torsion_atom_site_label_1
_geom_torsion_atom_site_label_2
_geom_torsion_atom_site_label_3
_geom_torsion_atom_site_label_4
_geom_torsion
C8 N1 C1 C3 0.22(14)
C7 N1 C1 C3 177.33(14)
C8 N1 C1 C4 -179.20(15)
C7 N1 C1 C4 -2.1(2)
C3 N2 C2 O2 176.89(12)
C6 N2 C2 O2 -2.1(2)
C3 N2 C2 N4 -3.83(19)
C6 N2 C2 N4 177.19(12)
C8 N3 C3 C1 0.24(15)
C8 N3 C3 N2 179.86(13)
N1 C1 C3 N3 -0.29(15)
C4 C1 C3 N3 179.19(12)
N1 C1 C3 N2 -179.94(12)
C4 C1 C3 N2 -0.4(2)
C2 N2 C3 N3 -176.69(12)
C6 N2 C3 N3 2.3(2)
C2 N2 C3 C1 2.9(2)
C6 N2 C3 C1 -178.14(12)
O2 C2 N4 C4 -178.02(13)
N2 C2 N4 C4 2.7(2)
O2 C2 N4 C5 -0.52(19)
N2 C2 N4 C5 -179.80(12)
C2 N4 C4 O1 179.55(13)
C5 N4 C4 O1 2.1(2)
C2 N4 C4 C1 -0.36(19)
C5 N4 C4 C1 -177.83(11)
C3 C1 C4 O1 179.29(13)
N1 C1 C4 O1 -1.4(2)
C3 C1 C4 N4 -0.81(19)
N1 C1 C4 N4 178.53(13)
C1 N1 C8 N3 -0.08(16)
C7 N1 C8 N3 -177.21(13)
C3 N3 C8 N1 -0.10(16)
